data_7060828
loop_
_publ_author_name
'Mason, Helen E.'
'Musselle-Sexton, Jake R. C.'
'Howard, Judith A. K.'
'Probert, Michael R.'
'Sparkes, Hazel A.'

_publ_section_title
;
 Structural studies into the spin crossover behaviour of Fe(abpt)2(NCS)2
 polymorphs B and D
;
_journal_issue 31
_journal_name_full 'New Journal of Chemistry'
_journal_page_first 14014
_journal_page_last 14023
_journal_paper_doi 10.1039/D1NJ02607K
_journal_volume 45
_journal_year 2021
_chemical_formula_moiety 'C26 H20 Fe N14 S2'
_chemical_formula_sum 'C26 H20 Fe N14 S2'
_chemical_formula_weight 648.53
_space_group_crystal_system monoclinic
_space_group_IT_number 14
_space_group_name_Hall '-P 2yn'
_space_group_name_H-M_alt 'P 1 21/n 1'
_atom_sites_solution_hydrogens mixed
_audit_creation_date 2017-06-22
_audit_creation_method
;
Olex2 1.2
(compiled 2017.03.28 svn.r3405 for OlexSys, GUI svn.r5337)
;
_audit_update_record
;
2021-05-27 deposited with the CCDC.	2021-07-12 downloaded from the CCDC.
;
_cell_angle_alpha 90
_cell_angle_beta 100.5225(7)
_cell_angle_gamma 90
_cell_formula_units_Z 2
_cell_length_a 11.47261(8)
_cell_length_b 9.58685(8)
_cell_length_c 12.72647(10)
_cell_measurement_reflns_used 44404
_cell_measurement_temperature 100(2)
_cell_measurement_theta_max 53.0092
_cell_measurement_theta_min 2.6374
_cell_volume 1376.197(19)
_computing_molecular_graphics 'Olex2 (Dolomanov et al., 2009)'
_computing_publication_material 'Olex2 (Dolomanov et al., 2009)'
_computing_structure_refinement 'ShelXL (Sheldrick, 2015)'
_diffrn_ambient_temperature 100(2)
_diffrn_detector 'CCD area detector'
_diffrn_detector_area_resol_mean 16.1511
_diffrn_detector_type 'CCD area detector'
_diffrn_measured_fraction_theta_full 1.000
_diffrn_measured_fraction_theta_max 1.000
_diffrn_measurement_device 'four-circle diffractometer'
_diffrn_measurement_device_type 'Xcalibur, Sapphire3, Gemini ultra'
_diffrn_measurement_method '\w scans'
_diffrn_radiation_monochromator graphite
_diffrn_radiation_probe x-ray
_diffrn_radiation_type MoK\a
_diffrn_radiation_wavelength 0.71073
_diffrn_reflns_av_R_equivalents 0.0342
_diffrn_reflns_av_unetI/netI 0.0113
_diffrn_reflns_Laue_measured_fraction_full 1.000
_diffrn_reflns_Laue_measured_fraction_max 1.000
_diffrn_reflns_limit_h_max 14
_diffrn_reflns_limit_h_min -14
_diffrn_reflns_limit_k_max 11
_diffrn_reflns_limit_k_min -11
_diffrn_reflns_limit_l_max 15
_diffrn_reflns_limit_l_min -15
_diffrn_reflns_number 44396
_diffrn_reflns_point_group_measured_fraction_full 1.000
_diffrn_reflns_point_group_measured_fraction_max 1.000
_diffrn_reflns_theta_full 26.000
_diffrn_reflns_theta_max 26.363
_diffrn_reflns_theta_min 2.643
_diffrn_source 'Enhance (Mo) X-ray Source'
_diffrn_source_target Mo
_exptl_absorpt_coefficient_mu 0.747
_exptl_absorpt_correction_T_max 1.00000
_exptl_absorpt_correction_T_min 0.76016
_exptl_absorpt_correction_type multi-scan
_exptl_absorpt_process_details
;
CrysAlisPro, Agilent Technologies,
Version 1.171.35.15 (release 03-08-2011 CrysAlis171 .NET)
(compiled Aug  3 2011,13:03:54)
Empirical absorption correction using spherical harmonics,
 implemented in SCALE3 ABSPACK scaling algorithm.
;
_exptl_crystal_colour orange
_exptl_crystal_colour_primary orange
_exptl_crystal_density_diffrn 1.565
_exptl_crystal_description prism
_exptl_crystal_F_000 664
_exptl_crystal_size_max 0.56
_exptl_crystal_size_mid 0.42
_exptl_crystal_size_min 0.34
_refine_diff_density_max 0.257
_refine_diff_density_min -0.258
_refine_diff_density_rms 0.050
_refine_ls_extinction_method none
_refine_ls_goodness_of_fit_ref 1.070
_refine_ls_hydrogen_treatment mixed
_refine_ls_matrix_type full
_refine_ls_number_parameters 202
_refine_ls_number_reflns 2806
_refine_ls_number_restraints 0
_refine_ls_restrained_S_all 1.070
_refine_ls_R_factor_all 0.0228
_refine_ls_R_factor_gt 0.0221
_refine_ls_shift/su_max 0.001
_refine_ls_shift/su_mean 0.000
_refine_ls_structure_factor_coef Fsqd
_refine_ls_weighting_details 'w=1/[\s^2^(Fo^2^)+(0.0233P)^2^+0.8636P] where P=(Fo^2^+2Fc^2^)/3'
_refine_ls_weighting_scheme calc
_refine_ls_wR_factor_gt 0.0549
_refine_ls_wR_factor_ref 0.0554
_reflns_Friedel_coverage 0.000
_reflns_number_gt 2727
_reflns_number_total 2806
_reflns_threshold_expression 'I > 2\s(I)'
_cod_data_source_file d1nj02607k2.cif
_cod_data_source_block B_100k
_cod_depositor_comments 'Adding full bibliography for 7060820--7060846.cif.'
_cod_original_cell_volume 1376.197(18)
_cod_database_code 7060828
_shelxl_version_number 2013-4
_shelx_space_group_comment
;
The symmetry employed for this shelxl refinement is uniquely defined
by the following loop, which should always be used as a source of
symmetry information in preference to the above space-group names.
They are only intended as comments.
;
_shelx_estimated_absorpt_t_max 0.785
_shelx_estimated_absorpt_t_min 0.680
_olex2_refinement_description
;
1. Fixed Uiso
 At 1.2 times of:
  All C(H) groups, All N(H,H) groups
2.a Aromatic/amide H refined with riding coordinates:
 C2(H2), C3(H3), C4(H4), C5(H5), C10(H10), C11(H11), C12(H12), C13(H13)
;
_olex2_submission_special_instructions 'No special instructions were received'

loop_
_space_group_symop_operation_xyz
'x, y, z'
'-x+1/2, y+1/2, -z+1/2'
'-x, -y, -z'
'x-1/2, -y-1/2, z-1/2'

loop_
_atom_site_label
_atom_site_type_symbol
_atom_site_fract_x
_atom_site_fract_y
_atom_site_fract_z
_atom_site_U_iso_or_equiv
_atom_site_adp_type
_atom_site_occupancy
_atom_site_site_symmetry_order
_atom_site_calc_flag
_atom_site_refinement_flags_posn
_atom_site_refinement_flags_adp
_atom_site_refinement_flags_occupancy
_atom_site_disorder_assembly
_atom_site_disorder_group
Fe1 Fe 0.5000 0.5000 0.5000 0.01127(7) Uani 1 2 d S T P . .
S1 S 0.47512(3) 0.70867(3) 0.14386(2) 0.01501(8) Uani 1 1 d . . . . .
N1 N 0.50940(9) 0.58737(12) 0.34781(9) 0.0168(2) Uani 1 1 d . . . . .
N2 N 0.53916(9) 0.70913(11) 0.57225(8) 0.0133(2) Uani 1 1 d . . . . .
N3 N 0.32925(9) 0.60077(11) 0.48484(8) 0.0129(2) Uani 1 1 d . . . . .
N4 N 0.21561(9) 0.57012(11) 0.43349(8) 0.0137(2) Uani 1 1 d . . . . .
N5 N 0.22415(9) 0.79015(11) 0.48577(8) 0.0118(2) Uani 1 1 d . . . . .
N6 N 0.19202(9) 0.92628(11) 0.51314(9) 0.0153(2) Uani 1 1 d . . . . .
H6A H 0.1409(15) 0.9145(17) 0.5566(13) 0.018 Uiso 1 1 d R . . . .
H6B H 0.1542(15) 0.9657(17) 0.4539(14) 0.018 Uiso 1 1 d R . . . .
N7 N -0.00593(9) 0.82966(11) 0.35253(8) 0.0150(2) Uani 1 1 d . . . . .
C1 C 0.49476(10) 0.63748(13) 0.26321(10) 0.0129(2) Uani 1 1 d . . . . .
C2 C 0.64661(11) 0.75432(14) 0.61879(10) 0.0158(2) Uani 1 1 d . . . . .
H2 H 0.7128 0.6944 0.6200 0.019 Uiso 1 1 calc R . . . .
C3 C 0.66512(11) 0.88550(14) 0.66542(10) 0.0173(3) Uani 1 1 d . . . . .
H3 H 0.7424 0.9144 0.6982 0.021 Uiso 1 1 calc R . . . .
C4 C 0.56902(12) 0.97321(14) 0.66325(10) 0.0176(3) Uani 1 1 d . . . . .
H4 H 0.5795 1.0630 0.6952 0.021 Uiso 1 1 calc R . . . .
C5 C 0.45662(11) 0.92878(14) 0.61384(10) 0.0155(2) Uani 1 1 d . . . . .
H5 H 0.3895 0.9878 0.6105 0.019 Uiso 1 1 calc R . . . .
C6 C 0.44548(10) 0.79613(13) 0.56977(9) 0.0123(2) Uani 1 1 d . . . . .
C7 C 0.33346(10) 0.73254(13) 0.51565(9) 0.0120(2) Uani 1 1 d . . . . .
C8 C 0.15370(10) 0.68520(13) 0.43491(9) 0.0123(2) Uani 1 1 d . . . . .
C9 C 0.02705(10) 0.70170(13) 0.38874(9) 0.0122(2) Uani 1 1 d . . . . .
C10 C -0.12130(11) 0.84821(14) 0.31295(10) 0.0174(3) Uani 1 1 d . . . . .
H10 H -0.1462 0.9373 0.2847 0.021 Uiso 1 1 calc R . . . .
C11 C -0.20642(11) 0.74533(15) 0.31067(10) 0.0185(3) Uani 1 1 d . . . . .
H11 H -0.2877 0.7647 0.2844 0.022 Uiso 1 1 calc R . . . .
C12 C -0.17013(11) 0.61350(15) 0.34760(10) 0.0190(3) Uani 1 1 d . . . . .
H12 H -0.2263 0.5406 0.3472 0.023 Uiso 1 1 calc R . . . .
C13 C -0.05056(11) 0.58955(13) 0.38517(10) 0.0159(2) Uani 1 1 d . . . . .
H13 H -0.0225 0.4992 0.4078 0.019 Uiso 1 1 calc R . . . .

loop_
_atom_site_aniso_label
_atom_site_aniso_U_11
_atom_site_aniso_U_22
_atom_site_aniso_U_33
_atom_site_aniso_U_23
_atom_site_aniso_U_13
_atom_site_aniso_U_12
Fe1 0.01001(12) 0.01267(13) 0.01108(12) 0.00062(9) 0.00179(9) 0.00200(9)
S1 0.01542(15) 0.01515(15) 0.01433(15) 0.00329(11) 0.00240(11) 0.00084(11)
N1 0.0161(5) 0.0187(5) 0.0159(5) 0.0005(4) 0.0040(4) 0.0008(4)
N2 0.0114(5) 0.0162(5) 0.0122(5) 0.0004(4) 0.0023(4) 0.0006(4)
N3 0.0099(5) 0.0147(5) 0.0136(5) -0.0003(4) 0.0010(4) 0.0005(4)
N4 0.0098(5) 0.0161(5) 0.0145(5) 0.0001(4) 0.0003(4) 0.0006(4)
N5 0.0099(5) 0.0122(5) 0.0132(5) -0.0004(4) 0.0019(4) 0.0011(4)
N6 0.0135(5) 0.0116(5) 0.0206(5) -0.0019(4) 0.0026(4) 0.0032(4)
N7 0.0125(5) 0.0149(5) 0.0166(5) 0.0016(4) 0.0000(4) 0.0003(4)
C1 0.0100(5) 0.0122(5) 0.0170(6) -0.0021(5) 0.0036(4) 0.0001(4)
C2 0.0110(5) 0.0212(6) 0.0152(6) 0.0000(5) 0.0021(4) 0.0010(5)
C3 0.0129(6) 0.0237(7) 0.0150(6) -0.0015(5) 0.0017(5) -0.0039(5)
C4 0.0183(6) 0.0178(6) 0.0166(6) -0.0032(5) 0.0034(5) -0.0028(5)
C5 0.0140(6) 0.0172(6) 0.0155(6) -0.0009(5) 0.0033(4) 0.0012(5)
C6 0.0113(5) 0.0160(6) 0.0098(5) 0.0012(4) 0.0025(4) 0.0002(4)
C7 0.0111(5) 0.0147(6) 0.0107(5) 0.0013(4) 0.0032(4) 0.0011(4)
C8 0.0118(5) 0.0138(6) 0.0113(5) 0.0005(4) 0.0022(4) -0.0007(4)
C9 0.0110(5) 0.0155(6) 0.0100(5) -0.0014(4) 0.0017(4) 0.0007(4)
C10 0.0150(6) 0.0170(6) 0.0188(6) 0.0007(5) -0.0007(5) 0.0029(5)
C11 0.0108(5) 0.0265(7) 0.0173(6) -0.0010(5) 0.0001(4) 0.0000(5)
C12 0.0163(6) 0.0224(7) 0.0171(6) -0.0001(5) 0.0001(5) -0.0075(5)
C13 0.0175(6) 0.0148(6) 0.0145(6) 0.0003(5) 0.0005(5) -0.0020(5)

loop_
_atom_type_symbol
_atom_type_description
_atom_type_scat_dispersion_real
_atom_type_scat_dispersion_imag
_atom_type_scat_source
C C 0.0033 0.0016 'International Tables Vol C Tables 4.2.6.8 and 6.1.1.4'
H H 0.0000 0.0000 'International Tables Vol C Tables 4.2.6.8 and 6.1.1.4'
Fe Fe 0.3463 0.8444 'International Tables Vol C Tables 4.2.6.8 and 6.1.1.4'
N N 0.0061 0.0033 'International Tables Vol C Tables 4.2.6.8 and 6.1.1.4'
S S 0.1246 0.1234 'International Tables Vol C Tables 4.2.6.8 and 6.1.1.4'

loop_
_geom_angle_atom_site_label_1
_geom_angle_atom_site_label_2
_geom_angle_atom_site_label_3
_geom_angle
_geom_angle_site_symmetry_1
_geom_angle_site_symmetry_3
_geom_angle_publ_flag
N1 Fe1 N1 180.0 . 3_666 ?
N1 Fe1 N2 91.06(4) . 3_666 ?
N1 Fe1 N2 88.94(4) 3_666 3_666 ?
N1 Fe1 N2 88.94(4) . . ?
N1 Fe1 N2 91.06(4) 3_666 . ?
N1 Fe1 N3 86.48(4) . . ?
N1 Fe1 N3 93.52(4) . 3_666 ?
N1 Fe1 N3 86.48(4) 3_666 3_666 ?
N1 Fe1 N3 93.52(4) 3_666 . ?
N2 Fe1 N2 180.0 . 3_666 ?
N3 Fe1 N2 75.20(4) 3_666 3_666 ?
N3 Fe1 N2 104.80(4) 3_666 . ?
N3 Fe1 N2 104.80(4) . 3_666 ?
N3 Fe1 N2 75.20(4) . . ?
N3 Fe1 N3 180.0 . 3_666 ?
C1 N1 Fe1 168.88(10) . . ?
C2 N2 Fe1 125.22(9) . . ?
C2 N2 C6 118.24(11) . . ?
C6 N2 Fe1 116.54(8) . . ?
N4 N3 Fe1 135.25(8) . . ?
C7 N3 Fe1 114.69(8) . . ?
C7 N3 N4 108.94(10) . . ?
C8 N4 N3 106.33(10) . . ?
C7 N5 N6 125.00(10) . . ?
C7 N5 C8 105.50(10) . . ?
C8 N5 N6 129.22(10) . . ?
N5 N6 H6A 105.6(11) . . ?
N5 N6 H6B 107.1(11) . . ?
H6A N6 H6B 108.0(15) . . ?
C10 N7 C9 116.63(11) . . ?
N1 C1 S1 179.57(12) . . ?
N2 C2 H2 118.7 . . ?
N2 C2 C3 122.56(12) . . ?
C3 C2 H2 118.7 . . ?
C2 C3 H3 120.6 . . ?
C4 C3 C2 118.84(11) . . ?
C4 C3 H3 120.6 . . ?
C3 C4 H4 120.3 . . ?
C3 C4 C5 119.45(12) . . ?
C5 C4 H4 120.3 . . ?
C4 C5 H5 120.9 . . ?
C6 C5 C4 118.17(12) . . ?
C6 C5 H5 120.9 . . ?
N2 C6 C5 122.72(11) . . ?
N2 C6 C7 112.08(10) . . ?
C5 C6 C7 125.19(11) . . ?
N3 C7 N5 108.88(10) . . ?
N3 C7 C6 121.03(11) . . ?
N5 C7 C6 130.05(11) . . ?
N4 C8 N5 110.35(10) . . ?
N4 C8 C9 125.52(11) . . ?
N5 C8 C9 124.13(11) . . ?
N7 C9 C8 115.55(11) . . ?
N7 C9 C13 123.86(11) . . ?
C13 C9 C8 120.58(11) . . ?
N7 C10 H10 118.0 . . ?
N7 C10 C11 123.93(12) . . ?
C11 C10 H10 118.0 . . ?
C10 C11 H11 120.8 . . ?
C10 C11 C12 118.39(12) . . ?
C12 C11 H11 120.8 . . ?
C11 C12 H12 120.5 . . ?
C11 C12 C13 119.01(12) . . ?
C13 C12 H12 120.5 . . ?
C9 C13 H13 121.0 . . ?
C12 C13 C9 118.04(12) . . ?
C12 C13 H13 121.0 . . ?

loop_
_geom_bond_atom_site_label_1
_geom_bond_atom_site_label_2
_geom_bond_distance
_geom_bond_site_symmetry_2
_geom_bond_publ_flag
Fe1 N1 2.1309(11) . ?
Fe1 N1 2.1309(11) 3_666 ?
Fe1 N2 2.2172(11) 3_666 ?
Fe1 N2 2.2172(11) . ?
Fe1 N3 2.1610(10) . ?
Fe1 N3 2.1610(10) 3_666 ?
S1 C1 1.6428(12) . ?
N1 C1 1.1628(17) . ?
N2 C2 1.3385(16) . ?
N2 C6 1.3562(16) . ?
N3 N4 1.3792(14) . ?
N3 C7 1.3210(16) . ?
N4 C8 1.3141(16) . ?
N5 N6 1.4168(14) . ?
N5 C7 1.3594(15) . ?
N5 C8 1.3761(15) . ?
N6 H6A 0.884(17) . ?
N6 H6B 0.884(18) . ?
N7 C9 1.3404(16) . ?
N7 C10 1.3393(16) . ?
C2 H2 0.9500 . ?
C2 C3 1.3903(18) . ?
C3 H3 0.9500 . ?
C3 C4 1.3829(19) . ?
C4 H4 0.9500 . ?
C4 C5 1.3940(18) . ?
C5 H5 0.9500 . ?
C5 C6 1.3863(18) . ?
C6 C7 1.4746(16) . ?
C8 C9 1.4730(16) . ?
C9 C13 1.3915(17) . ?
C10 H10 0.9500 . ?
C10 C11 1.3845(19) . ?
C11 H11 0.9500 . ?
C11 C12 1.3857(19) . ?
C12 H12 0.9500 . ?
C12 C13 1.3868(18) . ?
C13 H13 0.9500 . ?

loop_
_geom_hbond_atom_site_label_D
_geom_hbond_atom_site_label_H
_geom_hbond_atom_site_label_A
_geom_hbond_distance_DH
_geom_hbond_distance_HA
_geom_hbond_distance_DA
_geom_hbond_angle_DHA
_geom_hbond_site_symmetry_A
N6 H6A S1 0.884(17) 2.649(17) 3.4851(12) 158.2(14) 4_576
N6 H6B N7 0.884(18) 2.423(17) 2.9152(15) 115.5(13) .
C2 H2 N4 0.95 2.79 3.6055(17) 144.7 3_666
C5 H5 N6 0.95 2.45 3.0720(16) 123.2 .

loop_
_geom_torsion_atom_site_label_1
_geom_torsion_atom_site_label_2
_geom_torsion_atom_site_label_3
_geom_torsion_atom_site_label_4
_geom_torsion
_geom_torsion_site_symmetry_1
_geom_torsion_site_symmetry_2
_geom_torsion_site_symmetry_3
_geom_torsion_site_symmetry_4
_geom_torsion_publ_flag
Fe1 N2 C2 C3 -178.16(9) . . . . ?
Fe1 N2 C6 C5 178.68(9) . . . . ?
Fe1 N2 C6 C7 -1.25(12) . . . . ?
Fe1 N3 N4 C8 -166.83(9) . . . . ?
Fe1 N3 C7 N5 169.86(7) . . . . ?
Fe1 N3 C7 C6 -8.17(14) . . . . ?
N2 C2 C3 C4 -0.36(19) . . . . ?
N2 C6 C7 N3 6.33(16) . . . . ?
N2 C6 C7 N5 -171.24(11) . . . . ?
N3 N4 C8 N5 0.07(13) . . . . ?
N3 N4 C8 C9 179.87(11) . . . . ?
N4 N3 C7 N5 0.13(13) . . . . ?
N4 N3 C7 C6 -177.91(10) . . . . ?
N4 C8 C9 N7 -149.45(12) . . . . ?
N4 C8 C9 C13 31.00(18) . . . . ?
N5 C8 C9 N7 30.31(17) . . . . ?
N5 C8 C9 C13 -149.23(12) . . . . ?
N6 N5 C7 N3 174.27(10) . . . . ?
N6 N5 C7 C6 -7.93(19) . . . . ?
N6 N5 C8 N4 -174.02(11) . . . . ?
N6 N5 C8 C9 6.18(19) . . . . ?
N7 C9 C13 C12 -3.86(19) . . . . ?
N7 C10 C11 C12 -2.6(2) . . . . ?
C2 N2 C6 C5 -0.39(17) . . . . ?
C2 N2 C6 C7 179.69(10) . . . . ?
C2 C3 C4 C5 -0.54(19) . . . . ?
C3 C4 C5 C6 0.93(19) . . . . ?
C4 C5 C6 N2 -0.48(18) . . . . ?
C4 C5 C6 C7 179.43(11) . . . . ?
C5 C6 C7 N3 -173.59(11) . . . . ?
C5 C6 C7 N5 8.8(2) . . . . ?
C6 N2 C2 C3 0.82(18) . . . . ?
C7 N3 N4 C8 -0.12(13) . . . . ?
C7 N5 C8 N4 0.00(13) . . . . ?
C7 N5 C8 C9 -179.80(11) . . . . ?
C8 N5 C7 N3 -0.08(13) . . . . ?
C8 N5 C7 C6 177.72(12) . . . . ?
C8 C9 C13 C12 175.64(11) . . . . ?
C9 N7 C10 C11 1.97(19) . . . . ?
C10 N7 C9 C8 -178.17(11) . . . . ?
C10 N7 C9 C13 1.36(18) . . . . ?
C10 C11 C12 C13 -0.06(19) . . . . ?
C11 C12 C13 C9 3.05(19) . . . . ?
